data_4115762
loop_
_publ_author_name
'Qianli Chu'
'Zhemin Wang'
'Qichen Huang'
'Chunhua Yan'
'Shizheng Zhu'

_publ_section_title
;
 Fluorine-Containing Donor-Acceptor Complex: Infinite Chain Formed by
 Oxygen...Iodine Interaction
;
_journal_name_full 'Journal of the American Chemical Society'
_journal_page_first 11069
_journal_page_last 11070
_journal_paper_doi 10.1021/ja015786v
_journal_volume 123
_journal_year 2001
_chemical_formula_sum 'C10 H18 F8 I2 N3 O P'
_chemical_formula_weight 633.04
_chemical_name_systematic
; 
 ? 
;
_space_group_IT_number 29
_symmetry_cell_setting orthorhombic
_symmetry_space_group_name_Hall 'P 2c -2ac'
_symmetry_space_group_name_H-M 'P c a 21'
_atom_sites_solution_hydrogens geom
_atom_sites_solution_primary direct
_atom_sites_solution_secondary difmap
_audit_creation_method SHELXL-97
_cell_angle_alpha 90.00
_cell_angle_beta 90.00
_cell_angle_gamma 90.00
_cell_formula_units_Z 4
_cell_length_a 20.312(4)
_cell_length_b 8.679(8)
_cell_length_c 12.045(4)
_cell_measurement_reflns_used 25
_cell_measurement_temperature 293(2)
_cell_measurement_theta_max 25
_cell_measurement_theta_min 15
_cell_volume 2123(2)
_computing_structure_refinement 'SHELXL-97 (Sheldrick, 1997)'
_computing_structure_solution 'SHELXS-97 (Sheldrick, 1990)'
_diffrn_ambient_temperature 293(2)
_diffrn_measured_fraction_theta_full 0.997
_diffrn_measured_fraction_theta_max 0.997
_diffrn_measurement_device_type 'Rigaku AFC-7r '
_diffrn_measurement_method 'omega/2theta scan '
_diffrn_radiation_monochromator graphite
_diffrn_radiation_source 'fine-focus sealed tube'
_diffrn_radiation_type MoK\a
_diffrn_radiation_wavelength 0.71069
_diffrn_reflns_av_R_equivalents 0.0000
_diffrn_reflns_av_sigmaI/netI 0.0312
_diffrn_reflns_limit_h_max 24
_diffrn_reflns_limit_h_min 0
_diffrn_reflns_limit_k_max 10
_diffrn_reflns_limit_k_min 0
_diffrn_reflns_limit_l_max 14
_diffrn_reflns_limit_l_min 0
_diffrn_reflns_number 1972
_diffrn_reflns_theta_full 25.01
_diffrn_reflns_theta_max 25.01
_diffrn_reflns_theta_min 2.35
_diffrn_standards_number 3
_exptl_absorpt_coefficient_mu 3.108
_exptl_crystal_colour colorless
_exptl_crystal_density_diffrn 1.980
_exptl_crystal_description prism
_exptl_crystal_F_000 1200
_exptl_crystal_size_max 0.2
_exptl_crystal_size_mid 0.2
_exptl_crystal_size_min 0.4
_refine_diff_density_max 0.753
_refine_diff_density_min -1.116
_refine_diff_density_rms 0.145
_refine_ls_abs_structure_details 'Flack H D (1983), Acta Cryst. A39, 876-881'
_refine_ls_abs_structure_Flack 0.16(8)
_refine_ls_extinction_coef 0.0054(9)
_refine_ls_extinction_expression Fc^*^=kFc[1+0.001xFc^2^\l^3^/sin(2\q)]^-1/4^
_refine_ls_extinction_method SHELXL
_refine_ls_goodness_of_fit_ref 1.042
_refine_ls_hydrogen_treatment mixed
_refine_ls_matrix_type full
_refine_ls_number_parameters 227
_refine_ls_number_reflns 1972
_refine_ls_number_restraints 1
_refine_ls_restrained_S_all 1.042
_refine_ls_R_factor_all 0.0852
_refine_ls_R_factor_gt 0.0556
_refine_ls_shift/su_max 0.148
_refine_ls_shift/su_mean 0.015
_refine_ls_structure_factor_coef Fsqd
_refine_ls_weighting_details 'w=1/[\s^2^(Fo^2^)+(0.1202P)^2^+1.1082P] where P=(Fo^2^+2Fc^2^)/3'
_refine_ls_weighting_scheme calc
_refine_ls_wR_factor_gt 0.1481
_refine_ls_wR_factor_ref 0.1721
_reflns_number_gt 1457
_reflns_number_total 1972
_reflns_threshold_expression >2sigma(I)
_cod_data_source_file ja015786v_s2_2.cif
_cod_data_source_block 5b
_cod_depositor_comments
;
The following automatic conversions were performed:

'_refine_ls_weighting_scheme' value 'calc
w=1/[\s^2^(Fo^2^)+(0.1202P)^2^+1.1082P] where P=(Fo^2^+2Fc^2^)/3' was
changed to 'calc'. New tag '_refine_ls_weighting_details' was
created. The value of the new tag was set to
'w=1/[\s^2^(Fo^2^)+(0.1202P)^2^+1.1082P] where P=(Fo^2^+2Fc^2^)/3'.

Automatic conversion script
Id: cif_fix_values 3143 2015-03-26 13:38:13Z robertas 
;
_cod_database_code 4115762

loop_
_symmetry_equiv_pos_as_xyz
'x, y, z'
'-x, -y, z+1/2'
'-x+1/2, y, z+1/2'
'x+1/2, -y, z'

loop_
_atom_site_label
_atom_site_type_symbol
_atom_site_fract_x
_atom_site_fract_y
_atom_site_fract_z
_atom_site_U_iso_or_equiv
_atom_site_adp_type
_atom_site_occupancy
_atom_site_calc_flag
_atom_site_refinement_flags
O O 0.4405(5) 0.9700(12) 0.4388(10) 0.081(3) Uani 1 d .
P P 0.50330(18) 0.8952(4) 0.4727(3) 0.0625(9) Uani 1 d .
N1 N 0.5657(6) 1.0088(16) 0.4534(11) 0.079(4) Uani 1 d .
N2 N 0.4990(6) 0.8543(16) 0.6001(13) 0.074(4) Uani 1 d .
N3 N 0.5188(8) 0.7416(17) 0.3984(15) 0.087(4) Uani 1 d .
C1 C 0.5602(14) 1.1603(19) 0.4857(19) 0.107(7) Uani 1 d .
H1A H 0.5149 1.1841 0.5000 0.110 Uiso 1 calc R
H1B H 0.5765 1.2259 0.4277 0.110 Uiso 1 calc R
H1C H 0.5856 1.1767 0.5520 0.110 Uiso 1 calc R
C2 C 0.6338(9) 0.951(2) 0.430(3) 0.117(8) Uani 1 d .
H2A H 0.6318 0.8439 0.4098 0.358 Uiso 1 calc R
H2B H 0.6605 0.9620 0.4955 0.358 Uiso 1 calc R
H2C H 0.6528 1.0089 0.3705 0.350 Uiso 1 calc R
C3 C 0.5586(11) 0.830(3) 0.674(2) 0.111(7) Uani 1 d .
H3A H 0.5975 0.8643 0.6367 0.500 Uiso 1 calc R
H3B H 0.5627 0.7223 0.6917 0.500 Uiso 1 calc R
H3C H 0.5531 0.8875 0.7419 0.500 Uiso 1 calc R
C4 C 0.4399(9) 0.800(3) 0.6637(18) 0.108(8) Uani 1 d .
H4A H 0.4015 0.8069 0.6175 0.500 Uiso 1 calc R
H4B H 0.4340 0.8628 0.7284 0.500 Uiso 1 calc R
H4C H 0.4463 0.6945 0.6858 0.500 Uiso 1 calc R
C5 C 0.5212(17) 0.596(2) 0.446(2) 0.174(16) Uani 1 d .
H5A H 0.5219 0.6052 0.5251 0.220 Uiso 1 calc R
H5B H 0.5602 0.5437 0.4211 0.220 Uiso 1 calc R
H5C H 0.4830 0.5382 0.4235 0.220 Uiso 1 calc R
C6 C 0.5197(13) 0.744(3) 0.278(2) 0.122(8) Uani 1 d .
H6A H 0.5172 0.8486 0.2524 0.350 Uiso 1 calc R
H6B H 0.4828 0.6870 0.2500 0.350 Uiso 1 calc R
H6C H 0.5598 0.6980 0.2518 0.350 Uiso 1 calc R
I1 I 0.33546(6) 0.81944(13) 0.32312(11) 0.0882(5) Uani 1 d .
C7 C 0.2601(10) 0.700(2) 0.244(3) 0.115(10) Uani 1 d .
C8 C 0.2728(7) 0.555(2) 0.2009(18) 0.078(5) Uani 1 d .
F1 F 0.2066(7) 0.6804(19) 0.314(2) 0.184(11) Uani 1 d .
F2 F 0.2329(13) 0.7901(15) 0.166(2) 0.211(14) Uani 1 d .
F3 F 0.3012(9) 0.4606(15) 0.2792(15) 0.139(6) Uani 1 d .
F4 F 0.3192(7) 0.5737(18) 0.1198(14) 0.136(6) Uani 1 d .
I2 I 0.34741(6) 1.18202(14) 0.52493(10) 0.0929(5) Uani 1 d .
C9 C 0.2836(10) 1.456(3) 0.6494(18) 0.094(6) Uani 1 d .
C10 C 0.2636(17) 1.315(3) 0.594(3) 0.134(11) Uani 1 d .
F5 F 0.3257(7) 1.420(2) 0.7256(17) 0.175(9) Uani 1 d .
F6 F 0.3155(8) 1.5397(13) 0.5677(14) 0.137(6) Uani 1 d .
F7 F 0.2246(7) 1.350(2) 0.5015(16) 0.153(8) Uani 1 d .
F8 F 0.2270(8) 1.2281(17) 0.653(2) 0.183(11) Uani 1 d .

loop_
_atom_site_aniso_label
_atom_site_aniso_U_11
_atom_site_aniso_U_22
_atom_site_aniso_U_33
_atom_site_aniso_U_23
_atom_site_aniso_U_13
_atom_site_aniso_U_12
O 0.069(6) 0.079(8) 0.094(8) -0.016(6) -0.023(6) 0.021(5)
P 0.058(2) 0.0575(19) 0.071(2) -0.0035(17) -0.0002(17) 0.0044(16)
N1 0.049(6) 0.076(7) 0.110(12) 0.029(9) 0.002(6) -0.010(5)
N2 0.054(7) 0.072(7) 0.097(10) 0.006(7) 0.009(7) -0.002(5)
N3 0.081(9) 0.066(8) 0.116(12) -0.025(8) 0.010(9) 0.005(7)
C1 0.14(2) 0.070(11) 0.108(15) 0.000(10) -0.003(14) -0.030(11)
C2 0.063(9) 0.113(14) 0.18(2) 0.026(17) 0.037(13) 0.025(10)
C3 0.100(14) 0.130(18) 0.101(15) 0.016(12) -0.033(12) 0.019(13)
C4 0.051(9) 0.17(2) 0.099(15) 0.038(14) 0.020(9) -0.017(11)
C5 0.35(5) 0.042(9) 0.13(2) -0.015(11) 0.02(2) -0.006(16)
C6 0.127(19) 0.15(2) 0.090(14) -0.008(15) 0.037(14) 0.037(17)
I1 0.0785(7) 0.0848(8) 0.1012(9) -0.0272(8) -0.0104(7) -0.0134(5)
C7 0.071(12) 0.077(11) 0.20(3) -0.022(15) -0.019(16) 0.028(9)
C8 0.061(8) 0.073(10) 0.099(13) -0.009(10) -0.004(9) -0.007(8)
F1 0.083(7) 0.165(15) 0.30(3) -0.133(18) 0.040(13) -0.039(8)
F2 0.24(2) 0.093(8) 0.30(3) 0.011(13) -0.20(2) -0.007(11)
F3 0.140(11) 0.099(8) 0.178(16) -0.007(9) -0.063(11) -0.011(8)
F4 0.112(9) 0.171(13) 0.124(11) -0.056(10) 0.032(9) -0.073(9)
I2 0.0822(7) 0.0890(8) 0.1075(11) -0.0358(8) -0.0076(7) 0.0200(5)
C9 0.089(12) 0.116(16) 0.077(12) -0.008(12) -0.012(10) 0.022(12)
C10 0.14(3) 0.13(2) 0.13(2) -0.036(17) 0.03(2) 0.049(19)
F5 0.117(10) 0.228(18) 0.179(17) -0.093(16) -0.075(12) 0.091(11)
F6 0.154(12) 0.077(7) 0.180(15) -0.025(8) 0.095(12) -0.009(7)
F7 0.111(10) 0.197(15) 0.152(15) -0.064(13) -0.059(11) 0.049(10)
F8 0.117(11) 0.112(9) 0.32(3) -0.075(15) 0.116(16) -0.038(8)

loop_
_atom_type_symbol
_atom_type_description
_atom_type_scat_dispersion_real
_atom_type_scat_dispersion_imag
_atom_type_scat_source
C C 0.0033 0.0016 'International Tables Vol C Tables 4.2.6.8 and 6.1.1.4'
H H 0.0000 0.0000 'International Tables Vol C Tables 4.2.6.8 and 6.1.1.4'
N N 0.0061 0.0033 'International Tables Vol C Tables 4.2.6.8 and 6.1.1.4'
O O 0.0106 0.0060 'International Tables Vol C Tables 4.2.6.8 and 6.1.1.4'
F F 0.0171 0.0103 'International Tables Vol C Tables 4.2.6.8 and 6.1.1.4'
P P 0.1023 0.0942 'International Tables Vol C Tables 4.2.6.8 and 6.1.1.4'
I I -0.4742 1.8119 'International Tables Vol C Tables 4.2.6.8 and 6.1.1.4'

loop_
_geom_angle_atom_site_label_1
_geom_angle_atom_site_label_2
_geom_angle_atom_site_label_3
_geom_angle
_geom_angle_site_symmetry_3
P O I2 139.0(7) .
P O I1 125.0(6) .
I2 O I1 88.7(3) .
O P N2 108.5(7) .
O P N1 111.4(7) .
N2 P N1 108.6(7) .
O P N3 111.7(8) .
N2 P N3 111.1(9) .
N1 P N3 105.5(8) .
C1 N1 C2 116.6(17) .
C1 N1 P 118.5(14) .
C2 N1 P 122.9(12) .
C4 N2 C3 107.0(17) .
C4 N2 P 127.7(13) .
C3 N2 P 124.1(14) .
C5 N3 C6 115.0(19) .
C5 N3 P 121.6(15) .
C6 N3 P 122.5(17) .
C7 I1 O 177.0(8) .
F2 C7 F1 100(2) .
F2 C7 C8 110(3) .
F1 C7 C8 105.4(18) .
F2 C7 I1 109.4(14) .
F1 C7 I1 111(2) .
C8 C7 I1 119.1(14) .
F3 C8 F4 105.7(16) .
F3 C8 C7 111(2) .
F4 C8 C7 107.1(18) .
F3 C8 C9 104.4(13) 3_544
F4 C8 C9 106.6(14) 3_544
C7 C8 C9 120.9(16) 3_544
C10 I2 O 170.6(9) .
F5 C9 F6 109(2) .
F5 C9 C10 108(2) .
F6 C9 C10 104(2) .
F5 C9 C8 109.7(15) 3_565
F6 C9 C8 109.5(16) 3_565
C10 C9 C8 116(2) 3_565
F8 C10 F7 104(3) .
F8 C10 C9 114(2) .
F7 C10 C9 110(2) .
F8 C10 I2 110.5(16) .
F7 C10 I2 104.7(16) .
C9 C10 I2 113(2) .

loop_
_geom_bond_atom_site_label_1
_geom_bond_atom_site_label_2
_geom_bond_distance
_geom_bond_site_symmetry_2
O P 1.488(10) .
O I2 2.835(11) .
O I1 2.864(11) .
P N2 1.578(15) .
P N1 1.622(12) .
P N3 1.636(15) .
N1 C1 1.38(2) .
N1 C2 1.50(2) .
N2 C4 1.50(2) .
N2 C3 1.52(2) .
N3 C5 1.39(3) .
N3 C6 1.45(3) .
I1 C7 2.08(3) .
C7 F2 1.35(3) .
C7 F1 1.38(3) .
C7 C8 1.38(3) .
C8 F3 1.38(2) .
C8 F4 1.37(2) .
C8 C9 1.56(2) 3_544
I2 C10 2.22(3) .
C9 F5 1.29(3) .
C9 F6 1.38(3) .
C9 C10 1.45(3) .
C9 C8 1.56(2) 3_565
C10 F8 1.28(4) .
C10 F7 1.40(4) .
